data_2207668
loop_
_publ_author_name
'Duan, Xue-Min'
'Fan, Mei-Lian'
'Zheng, Peng-Wu'
'Li, Jiang-Sheng'
'Huang, Peng-Mian'

_publ_section_title
;
 1-(4-Bromo-2-fluorophenyl)-3-trifluoromethyl-1<i>H</i>-pyrazol-5-yl
 benzenesulfonate
;
_journal_coeditor_code SU6251
_journal_issue 12
_journal_name_full 'Acta Crystallographica Section E'
_journal_page_first o4266
_journal_page_last o4267
_journal_paper_doi 10.1107/S1600536805038183
_journal_volume 61
_journal_year 2005
_chemical_formula_iupac 'C16 H9 Br F4 N2 O3 S'
_chemical_formula_moiety 'C16 H9 Br F4 N2 O3 S'
_chemical_formula_sum 'C16 H9 Br F4 N2 O3 S'
_chemical_formula_weight 465.22
_chemical_melting_point .342E-305
_chemical_name_systematic
;
1-(4-Bromo-2-fluorophenyl)-3-trifluoromethyl-1H-pyrazol-5-yl benzenesulfonate
;
_space_group_IT_number 14
_symmetry_cell_setting monoclinic
_symmetry_space_group_name_Hall '-P 2ybc'
_symmetry_space_group_name_H-M 'P 1 21/c 1'
_atom_sites_solution_hydrogens geom
_atom_sites_solution_primary direct
_atom_sites_solution_secondary difmap
_cell_angle_alpha 90.00
_cell_angle_beta 101.699(3)
_cell_angle_gamma 90.00
_cell_formula_units_Z 4
_cell_length_a 19.740(4)
_cell_length_b 9.5361(18)
_cell_length_c 9.7230(18)
_cell_measurement_reflns_used 1907
_cell_measurement_temperature 293(2)
_cell_measurement_theta_max 22.60
_cell_measurement_theta_min 2.38
_cell_volume 1792.3(6)
_computing_cell_refinement 'SAINT (Bruker, 1997)'
_computing_data_collection 'SMART (Bruker, 1997)'
_computing_data_reduction SAINT
_computing_molecular_graphics 'SHELXTL (Bruker, 1997)'
_computing_publication_material SHELXTL
_computing_structure_refinement 'SHELXL97 (Sheldrick, 1997)'
_computing_structure_solution 'SHELXS97 (Sheldrick, 1997)'
_diffrn_ambient_temperature 293(2)
_diffrn_measured_fraction_theta_full 0.999
_diffrn_measured_fraction_theta_max 0.999
_diffrn_measurement_device_type 'Bruker SMART CCD area-detector'
_diffrn_measurement_method '\f and \w'
_diffrn_radiation_monochromator graphite
_diffrn_radiation_source 'fine-focus sealed tube'
_diffrn_radiation_type MoK\a
_diffrn_radiation_wavelength 0.71073
_diffrn_reflns_av_R_equivalents 0.0578
_diffrn_reflns_av_sigmaI/netI 0.0712
_diffrn_reflns_limit_h_max 23
_diffrn_reflns_limit_h_min -23
_diffrn_reflns_limit_k_max 11
_diffrn_reflns_limit_k_min -11
_diffrn_reflns_limit_l_max 8
_diffrn_reflns_limit_l_min -11
_diffrn_reflns_number 8850
_diffrn_reflns_theta_full 25.01
_diffrn_reflns_theta_max 25.01
_diffrn_reflns_theta_min 2.11
_diffrn_standards_decay_% 0
_diffrn_standards_number 0
_exptl_absorpt_coefficient_mu 2.469
_exptl_absorpt_correction_T_max 0.6380
_exptl_absorpt_correction_T_min 0.5246
_exptl_absorpt_correction_type multi-scan
_exptl_absorpt_process_details '(SADABS; Sheldrick, 1996)'
_exptl_crystal_colour colorless
_exptl_crystal_density_diffrn 1.724
_exptl_crystal_density_method 'not measured'
_exptl_crystal_description block
_exptl_crystal_F_000 920
_exptl_crystal_size_max 0.30
_exptl_crystal_size_mid 0.24
_exptl_crystal_size_min 0.20
_refine_diff_density_max 0.842
_refine_diff_density_min -0.708
_refine_ls_extinction_method none
_refine_ls_goodness_of_fit_ref 1.013
_refine_ls_hydrogen_treatment constr
_refine_ls_matrix_type full
_refine_ls_number_parameters 272
_refine_ls_number_reflns 3161
_refine_ls_number_restraints 57
_refine_ls_restrained_S_all 1.058
_refine_ls_R_factor_all 0.1210
_refine_ls_R_factor_gt 0.0526
_refine_ls_shift/su_max 0.001
_refine_ls_shift/su_mean 0.000
_refine_ls_structure_factor_coef Fsqd
_refine_ls_weighting_details 'calc w = 1/[\s^2^(Fo^2^)+(0.0602P)^2^+2.3366P] where P = (Fo^2^+2Fc^2^)/3'
_refine_ls_weighting_scheme calc
_refine_ls_wR_factor_gt 0.1200
_refine_ls_wR_factor_ref 0.1524
_reflns_number_gt 1656
_reflns_number_total 3161
_reflns_threshold_expression I>2\s(I)
_cod_data_source_file su6251.cif
_cod_data_source_block I
_cod_depositor_comments
;
The following automatic conversions were performed:
'_symmetry_cell_setting' value 'Monoclinic' changed to 'monoclinic'
according to '/home/saulius/struct/CIF-dictionaries/cif_core.dic'
dictionary named 'cif_core.dic' version 2.4.1 from 2010-06-29.

Automatic conversion script
Id: cif_fix_enum 1527 2010-12-29 10:47:43Z saulius 

The following automatic conversions were performed:

'_symmetry_cell_setting' value 'Monoclinic' changed to 'monoclinic'
according to /home/saulius/struct/CIF-dictionaries/cif_core.dic
dictionary named 'cif_core.dic' version 2.4.1 from 2010-06-29.

Automatic conversion script
Id: cif_fix_values 1715 2011-07-08 13:25:40Z adriana 
;
_cod_original_sg_symbol_H-M 'P 21/c'
_cod_database_code 2207668
_cod_database_fobs_code 2207668

loop_
_symmetry_equiv_pos_as_xyz
'x, y, z'
'-x, y+1/2, -z+1/2'
'-x, -y, -z'
'x, -y-1/2, z-1/2'

loop_
_atom_site_label
_atom_site_fract_x
_atom_site_fract_y
_atom_site_fract_z
_atom_site_U_iso_or_equiv
_atom_site_adp_type
_atom_site_calc_flag
_atom_site_refinement_flags
_atom_site_occupancy
_atom_site_disorder_assembly
_atom_site_disorder_group
_atom_site_type_symbol
Br1 1.01839(4) 0.57024(10) -0.23507(9) 0.0911(4) Uani d . 1 . . Br
S1 0.79733(9) 0.42363(19) 0.28910(17) 0.0568(5) Uani d . 1 . . S
F1 0.8562(2) 0.7839(4) 0.0661(4) 0.0829(12) Uani d . 1 . . F
F2 0.5584(4) 0.7784(9) -0.1790(13) 0.093(4) Uani d PDU 0.623(15) A 1 F
F3 0.5256(4) 0.6402(15) -0.0387(8) 0.094(3) Uani d PDU 0.623(15) A 1 F
F4 0.5506(5) 0.5605(13) -0.2259(13) 0.115(4) Uani d PDU 0.623(15) A 1 F
F2' 0.5351(8) 0.733(2) -0.0511(17) 0.106(6) Uani d PDU 0.377(15) A 2 F
F3' 0.5350(7) 0.5281(11) -0.135(2) 0.095(6) Uani d PDU 0.377(15) A 2 F
F4' 0.5619(6) 0.699(2) -0.2510(12) 0.085(5) Uani d PDU 0.377(15) A 2 F
O1 0.7885(2) 0.5816(4) 0.2221(4) 0.0516(11) Uani d . 1 . . O
O2 0.7924(3) 0.3284(5) 0.1752(5) 0.0784(14) Uani d . 1 . . O
O3 0.8579(2) 0.4355(5) 0.3932(5) 0.0773(14) Uani d . 1 . . O
N1 0.7505(2) 0.6024(5) -0.0239(5) 0.0448(12) Uani d . 1 . . N
N2 0.6913(2) 0.6210(5) -0.1215(5) 0.0508(13) Uani d . 1 . . N
C1 0.8155(3) 0.5891(6) -0.0660(6) 0.0424(14) Uani d . 1 . . C
C2 0.8669(3) 0.6833(6) -0.0243(6) 0.0466(15) Uani d . 1 . . C
C3 0.9285(3) 0.6799(7) -0.0700(7) 0.0592(18) Uani d . 1 . . C
H3 0.9632 0.7453 -0.0392 0.071 Uiso calc R 1 . . H
C4 0.9364(3) 0.5751(8) -0.1635(7) 0.0562(17) Uani d . 1 . . C
C5 0.8864(4) 0.4770(7) -0.2047(7) 0.0641(19) Uani d . 1 . . C
H5 0.8934 0.4053 -0.2651 0.077 Uiso calc R 1 . . H
C6 0.8257(3) 0.4837(7) -0.1573(7) 0.0565(17) Uani d . 1 . . C
H6 0.7913 0.4173 -0.1866 0.068 Uiso calc R 1 . . H
C7 0.5709(3) 0.6496(7) -0.1207(7) 0.0654(19) Uani d D 1 . . C
C8 0.6420(3) 0.6300(6) -0.0473(6) 0.0470(15) Uani d . 1 A . C
C9 0.6672(3) 0.6175(6) 0.0970(6) 0.0526(16) Uani d . 1 . . C
H9 0.6426 0.6204 0.1690 0.063 Uiso calc R 1 A . H
C10 0.7363(3) 0.6001(6) 0.1068(6) 0.0467(15) Uani d . 1 A . C
C11 0.7245(3) 0.4085(6) 0.3642(6) 0.0454(15) Uani d . 1 . . C
C12 0.6722(4) 0.3153(7) 0.3083(8) 0.070(2) Uani d . 1 . . C
H12 0.6762 0.2586 0.2325 0.084 Uiso calc R 1 . . H
C13 0.6149(4) 0.3079(8) 0.3657(9) 0.079(2) Uani d . 1 . . C
H13 0.5796 0.2457 0.3287 0.094 Uiso calc R 1 . . H
C14 0.6087(4) 0.3909(9) 0.4773(9) 0.078(2) Uani d . 1 . . C
H14 0.5691 0.3859 0.5150 0.093 Uiso calc R 1 . . H
C15 0.6610(4) 0.4815(8) 0.5332(7) 0.0663(19) Uani d . 1 . . C
H15 0.6566 0.5377 0.6090 0.080 Uiso calc R 1 . . H
C16 0.7193(3) 0.4900(7) 0.4790(6) 0.0546(17) Uani d . 1 . . C
H16 0.7551 0.5499 0.5187 0.065 Uiso calc R 1 . . H

loop_
_atom_site_aniso_label
_atom_site_aniso_U_11
_atom_site_aniso_U_22
_atom_site_aniso_U_33
_atom_site_aniso_U_12
_atom_site_aniso_U_13
_atom_site_aniso_U_23
Br1 0.0481(5) 0.1365(8) 0.0958(7) 0.0274(5) 0.0314(4) 0.0420(6)
S1 0.0523(10) 0.0693(12) 0.0477(10) 0.0145(8) 0.0074(8) 0.0059(9)
F1 0.077(3) 0.075(3) 0.094(3) -0.008(2) 0.013(2) -0.027(2)
F2 0.063(4) 0.085(5) 0.118(7) 0.011(4) -0.009(5) 0.034(5)
F3 0.051(4) 0.137(8) 0.097(5) 0.007(5) 0.022(4) 0.033(6)
F4 0.071(5) 0.140(8) 0.116(7) 0.028(5) -0.022(5) -0.041(6)
F2' 0.072(8) 0.120(10) 0.125(10) 0.035(7) 0.021(7) -0.017(8)
F3' 0.071(7) 0.085(8) 0.120(10) -0.022(6) -0.002(7) 0.020(7)
F4' 0.057(6) 0.118(10) 0.073(7) -0.007(7) -0.002(6) 0.037(7)
O1 0.048(2) 0.066(3) 0.038(2) 0.001(2) 0.003(2) 0.000(2)
O2 0.105(4) 0.068(3) 0.067(3) 0.025(3) 0.029(3) -0.003(3)
O3 0.041(3) 0.121(4) 0.067(3) 0.017(3) 0.004(2) 0.028(3)
N1 0.039(3) 0.057(3) 0.038(3) 0.007(2) 0.005(2) 0.000(2)
N2 0.039(3) 0.068(3) 0.044(3) 0.007(2) 0.003(3) 0.002(3)
C1 0.035(3) 0.051(4) 0.040(3) 0.004(3) 0.004(3) 0.012(3)
C2 0.046(4) 0.044(4) 0.047(4) 0.005(3) 0.002(3) -0.003(3)
C3 0.031(3) 0.071(5) 0.070(5) -0.002(3) -0.003(3) 0.019(4)
C4 0.041(4) 0.072(5) 0.055(4) 0.015(4) 0.006(3) 0.021(4)
C5 0.069(5) 0.065(5) 0.061(5) 0.012(4) 0.020(4) -0.004(4)
C6 0.058(4) 0.055(4) 0.059(4) 0.005(3) 0.018(3) -0.004(3)
C7 0.048(4) 0.084(6) 0.069(5) 0.010(4) 0.021(4) 0.015(5)
C8 0.038(3) 0.054(4) 0.048(4) 0.005(3) 0.007(3) 0.005(3)
C9 0.051(4) 0.064(4) 0.045(4) 0.010(3) 0.016(3) 0.006(3)
C10 0.050(4) 0.051(4) 0.038(3) 0.002(3) 0.005(3) 0.001(3)
C11 0.047(4) 0.046(4) 0.040(3) 0.004(3) 0.000(3) 0.005(3)
C12 0.064(5) 0.069(5) 0.070(5) 0.001(4) -0.002(4) -0.010(4)
C13 0.054(5) 0.080(6) 0.094(6) -0.012(4) -0.003(5) -0.001(5)
C14 0.048(4) 0.096(6) 0.090(6) 0.008(4) 0.017(4) 0.033(5)
C15 0.075(5) 0.081(5) 0.046(4) -0.002(4) 0.019(4) 0.001(4)
C16 0.054(4) 0.064(4) 0.044(4) -0.012(3) 0.007(3) -0.002(3)

loop_
_atom_type_symbol
_atom_type_description
_atom_type_scat_dispersion_real
_atom_type_scat_dispersion_imag
_atom_type_scat_source
C C 0.0033 0.0016 'International Tables Vol C Tables 4.2.6.8 and 6.1.1.4'
H H 0.0000 0.0000 'International Tables Vol C Tables 4.2.6.8 and 6.1.1.4'
N N 0.0061 0.0033 'International Tables Vol C Tables 4.2.6.8 and 6.1.1.4'
O O 0.0106 0.0060 'International Tables Vol C Tables 4.2.6.8 and 6.1.1.4'
F F 0.0171 0.0103 'International Tables Vol C Tables 4.2.6.8 and 6.1.1.4'
S S 0.1246 0.1234 'International Tables Vol C Tables 4.2.6.8 and 6.1.1.4'
Br Br -0.2901 2.4595 'International Tables Vol C Tables 4.2.6.8 and 6.1.1.4'

loop_
_geom_angle_atom_site_label_1
_geom_angle_atom_site_label_2
_geom_angle_atom_site_label_3
_geom_angle
O3 S1 O2 121.8(3)
O3 S1 O1 102.7(3)
O2 S1 O1 107.0(2)
O3 S1 C11 111.0(3)
O2 S1 C11 109.9(3)
O1 S1 C11 102.2(2)
C10 O1 S1 116.5(3)
C10 N1 N2 110.2(5)
C10 N1 C1 129.5(5)
N2 N1 C1 120.3(4)
C8 N2 N1 104.5(4)
F1 C2 C1 117.5(5)
F1 C2 C3 119.5(6)
C1 C2 C3 123.0(6)
C2 C3 C4 117.0(6)
C2 C3 H3 121.5
C4 C3 H3 121.5
C5 C4 C3 121.3(6)
C5 C4 Br1 120.0(6)
C3 C4 Br1 118.7(5)
C4 C5 C6 120.0(6)
C4 C5 H5 120.0
C6 C5 H5 120.0
C5 C6 C1 120.2(6)
C5 C6 H6 119.9
C1 C6 H6 119.9
C2 C1 C6 118.4(6)
C2 C1 N1 121.1(5)
C6 C1 N1 120.3(5)
F3 C7 F4 106.7(7)
F3 C7 F4' 128.7(8)
F4 C7 F4' 62.1(7)
F3 C7 F2' 40.4(7)
F4 C7 F2' 131.5(9)
F4' C7 F2' 106.9(9)
F3 C7 F3' 66.2(7)
F4 C7 F3' 45.7(7)
F4' C7 F3' 104.0(8)
F2' C7 F3' 103.9(9)
F3 C7 F2 103.1(7)
F4 C7 F2 104.9(7)
F4' C7 F2 45.7(7)
F2' C7 F2 66.6(8)
F3' C7 F2 133.4(8)
F3 C7 C8 113.7(6)
F4 C7 C8 114.0(6)
F4' C7 C8 116.3(7)
F2' C7 C8 112.7(8)
F3' C7 C8 112.0(8)
F2 C7 C8 113.5(6)
N2 C8 C9 113.0(5)
N2 C8 C7 119.0(5)
C9 C8 C7 128.0(6)
C10 C9 C8 103.2(5)
C10 C9 H9 128.4
C8 C9 H9 128.4
N1 C10 C9 109.1(5)
N1 C10 O1 120.3(5)
C9 C10 O1 130.6(5)
C16 C11 C12 120.4(6)
C16 C11 S1 119.6(5)
C12 C11 S1 120.0(5)
C13 C12 C11 119.1(7)
C13 C12 H12 120.4
C11 C12 H12 120.4
C12 C13 C14 120.7(7)
C12 C13 H13 119.6
C14 C13 H13 119.6
C13 C14 C15 119.8(7)
C13 C14 H14 120.1
C15 C14 H14 120.1
C16 C15 C14 120.8(7)
C16 C15 H15 119.6
C14 C15 H15 119.6
C15 C16 C11 119.1(6)
C15 C16 H16 120.4
C11 C16 H16 120.4

loop_
_geom_bond_atom_site_label_1
_geom_bond_atom_site_label_2
_geom_bond_distance
Br1 C4 1.887(6)
S1 O3 1.406(5)
S1 O2 1.420(5)
S1 O1 1.637(4)
S1 C11 1.746(6)
F1 C2 1.346(7)
F2 C7 1.354(7)
F3 C7 1.316(7)
F4 C7 1.328(7)
F2' C7 1.334(9)
F3' C7 1.351(8)
F4' C7 1.330(8)
O1 C10 1.371(7)
N1 C10 1.356(7)
N1 N2 1.358(6)
N1 C1 1.430(7)
N2 C8 1.327(7)
C2 C1 1.354(8)
C2 C3 1.378(8)
C3 C4 1.381(9)
C3 H3 0.9300
C4 C5 1.360(9)
C5 C6 1.370(9)
C5 H5 0.9300
C6 C1 1.382(8)
C6 H6 0.9300
C7 C8 1.452(8)
C8 C9 1.396(8)
C9 C10 1.358(8)
C9 H9 0.9300
C11 C16 1.381(8)
C11 C12 1.386(8)
C12 C13 1.360(10)
C12 H12 0.9300
C13 C14 1.368(10)
C13 H13 0.9300
C14 C15 1.371(10)
C14 H14 0.9300
C15 C16 1.361(9)
C15 H15 0.9300
C16 H16 0.9300

loop_
_geom_hbond_atom_site_label_D
_geom_hbond_atom_site_label_H
_geom_hbond_atom_site_label_A
_geom_hbond_site_symmetry_A
_geom_hbond_distance_DH
_geom_hbond_distance_HA
_geom_hbond_distance_DA
_geom_hbond_angle_DHA
_geom_hbond_publ_flag
C12 H12 O2 . 0.93 2.56 2.927(10) 104 yes
C16 H16 F1 4_576 0.93 2.52 3.428(7) 166 yes

loop_
_geom_torsion_atom_site_label_1
_geom_torsion_atom_site_label_2
_geom_torsion_atom_site_label_3
_geom_torsion_atom_site_label_4
_geom_torsion
O3 S1 O1 C10 174.1(4)
O2 S1 O1 C10 44.8(5)
C11 S1 O1 C10 -70.8(4)
C10 N1 N2 C8 0.1(6)
C1 N1 N2 C8 -179.6(5)
F1 C1 C2 C3 -179.5(5)
C1 C2 C3 C4 0.6(9)
C2 C3 C4 C5 -2.2(9)
C2 C3 C4 Br1 177.5(4)
C3 C4 C5 C6 2.4(10)
Br1 C4 C5 C6 -177.4(5)
C4 C5 C6 C1 -0.9(9)
F1 C2 C1 C6 -179.1(5)
C3 C2 C1 C6 0.8(9)
F1 C2 C1 N1 4.5(8)
C3 C2 C1 N1 -175.5(5)
C5 C6 C1 C2 -0.7(9)
C5 C6 C1 N1 175.7(5)
C10 N1 C1 C2 -61.6(8)
N2 N1 C1 C2 118.0(6)
C10 N1 C1 C6 122.1(7)
N2 N1 C1 C6 -58.2(7)
N1 N2 C8 C9 -0.1(7)
N1 N2 C8 C7 -179.6(5)
F3 C7 C8 N2 172.2(9)
F4 C7 C8 N2 49.7(11)
F4' C7 C8 N2 -19.8(13)
F2' C7 C8 N2 -143.6(12)
F3' C7 C8 N2 99.6(12)
F2 C7 C8 N2 -70.3(9)
F3 C7 C8 C9 -7.2(12)
F4 C7 C8 C9 -129.7(10)
F4' C7 C8 C9 160.8(12)
F2' C7 C8 C9 37.0(14)
F3' C7 C8 C9 -79.8(13)
F2 C7 C8 C9 110.3(9)
N2 C8 C9 C10 0.1(7)
C7 C8 C9 C10 179.5(6)
N2 N1 C10 C9 -0.1(6)
C1 N1 C10 C9 179.6(5)
N2 N1 C10 O1 179.6(5)
C1 N1 C10 O1 -0.7(9)
C8 C9 C10 N1 0.0(7)
C8 C9 C10 O1 -179.7(6)
S1 O1 C10 N1 -100.2(5)
S1 O1 C10 C9 79.4(7)
O3 S1 C11 C16 41.0(6)
O2 S1 C11 C16 178.7(4)
O1 S1 C11 C16 -67.8(5)
O3 S1 C11 C12 -139.1(5)
O2 S1 C11 C12 -1.4(6)
O1 S1 C11 C12 112.0(5)
C16 C11 C12 C13 1.7(9)
S1 C11 C12 C13 -178.1(5)
C11 C12 C13 C14 -0.1(11)
C12 C13 C14 C15 -0.8(11)
C13 C14 C15 C16 0.0(11)
C14 C15 C16 C11 1.6(10)
C12 C11 C16 C15 -2.5(9)
S1 C11 C16 C15 177.4(5)
